data_2215623
loop_
_publ_author_name
'Zhang-Jie Huang'
'Lin Du'
'Ming-Jin Xie'
'Jing Chen'

_publ_section_title Dichlorido[bis(2-hexylsulfanyl)-1<i>H</i>-benzimidazole-\k<i>N</i>^3^]palladium(II)
_journal_coeditor_code OM2153
_journal_issue 10
_journal_name_full 'Acta Crystallographica Section E'
_journal_page_first m2474
_journal_page_last m2474
_journal_paper_doi 10.1107/S1600536807042584
_journal_volume 63
_journal_year 2007
_chemical_formula_iupac '[Pd Cl2 (C13 H18 N2 S)2]'
_chemical_formula_sum 'C26 H36 Cl2 N4 Pd S2'
_chemical_formula_weight 646.01
_chemical_name_systematic
;
Dichlorido[bis(2-hexylsulfanyl)-1<i>H</i>-benzimidazole-
\k<i>N</i>^3^]palladium(II)
;
_space_group_IT_number 14
_symmetry_cell_setting monoclinic
_symmetry_space_group_name_Hall '-P 2ybc'
_symmetry_space_group_name_H-M 'P 1 21/c 1'
_atom_sites_solution_hydrogens geom
_atom_sites_solution_primary direct
_atom_sites_solution_secondary difmap
_audit_creation_method SHELXL-97
_cell_angle_alpha 90.00
_cell_angle_beta 113.0730(10)
_cell_angle_gamma 90.00
_cell_formula_units_Z 2
_cell_length_a 14.3559(11)
_cell_length_b 7.7688(6)
_cell_length_c 14.5566(11)
_cell_measurement_temperature 298(2)
_cell_measurement_theta_max 28.26
_cell_measurement_theta_min 1.54
_cell_volume 1493.6(2)
_computing_cell_refinement 'SAINT (Bruker, 2004)'
_computing_data_collection 'APEX2 (Bruker, 2004)'
_computing_data_reduction SAINT
_computing_molecular_graphics 'SHELXTL (Sheldrick, 2000)'
_computing_publication_material SHELXL97
_computing_structure_refinement 'SHELXL97) (Sheldrick, 1997)'
_computing_structure_solution 'SHELXS97 (Sheldrick, 1997)'
_diffrn_ambient_temperature 298(2)
_diffrn_measured_fraction_theta_full 0.991
_diffrn_measured_fraction_theta_max 0.949
_diffrn_measurement_device_type 'Bruker APEXII 1K CCD area-detector'
_diffrn_measurement_method '\f and \w'
_diffrn_radiation_monochromator graphite
_diffrn_radiation_source 'fine-focus sealed tube'
_diffrn_radiation_type MoK\a
_diffrn_radiation_wavelength 0.71073
_diffrn_reflns_av_R_equivalents 0.0223
_diffrn_reflns_av_sigmaI/netI 0.0215
_diffrn_reflns_limit_h_max 18
_diffrn_reflns_limit_h_min -19
_diffrn_reflns_limit_k_max 10
_diffrn_reflns_limit_k_min -10
_diffrn_reflns_limit_l_max 19
_diffrn_reflns_limit_l_min -19
_diffrn_reflns_number 12251
_diffrn_reflns_theta_full 27.50
_diffrn_reflns_theta_max 28.26
_diffrn_reflns_theta_min 1.54
_exptl_absorpt_coefficient_mu 0.961
_exptl_absorpt_correction_T_max 0.9016
_exptl_absorpt_correction_T_min 0.8310
_exptl_absorpt_correction_type numerical
_exptl_absorpt_process_details '(SADABS; Sheldrick, 2002)'
_exptl_crystal_colour yellow
_exptl_crystal_density_diffrn 1.436
_exptl_crystal_density_method 'not measured'
_exptl_crystal_description block
_exptl_crystal_F_000 664
_exptl_crystal_size_max 0.20
_exptl_crystal_size_mid 0.16
_exptl_crystal_size_min 0.11
_refine_diff_density_max 1.332
_refine_diff_density_min -0.528
_refine_ls_extinction_method none
_refine_ls_goodness_of_fit_ref 1.009
_refine_ls_hydrogen_treatment constr
_refine_ls_matrix_type full
_refine_ls_number_parameters 161
_refine_ls_number_reflns 3515
_refine_ls_number_restraints 1
_refine_ls_restrained_S_all 1.019
_refine_ls_R_factor_all 0.0590
_refine_ls_R_factor_gt 0.0452
_refine_ls_shift/su_max 0.001
_refine_ls_shift/su_mean 0.000
_refine_ls_structure_factor_coef Fsqd
_refine_ls_weighting_details 'calc w=1/[\s^2^(Fo^2^)+(0.0906P)^2^+0.5462P] where P=(Fo^2^+2Fc^2^)/3'
_refine_ls_weighting_scheme calc
_refine_ls_wR_factor_gt 0.1254
_refine_ls_wR_factor_ref 0.1390
_reflns_number_gt 2649
_reflns_number_total 3515
_reflns_threshold_expression I>2\s(I)
_cod_data_source_file om2153.cif
_cod_data_source_block I
_cod_depositor_comments
;
The following automatic conversions were performed:
'_symmetry_cell_setting' value 'Monoclinic' changed to 'monoclinic'
according to '/home/saulius/struct/CIF-dictionaries/cif_core.dic'
dictionary named 'cif_core.dic' version 2.4.1 from 2010-06-29.

Automatic conversion script
Id: cif_fix_enum 1527 2010-12-29 10:47:43Z saulius 

The following automatic conversions were performed:

'_symmetry_cell_setting' value 'Monoclinic' changed to 'monoclinic'
according to /home/saulius/struct/CIF-dictionaries/cif_core.dic
dictionary named 'cif_core.dic' version 2.4.1 from 2010-06-29.

Automatic conversion script
Id: cif_fix_values 1715 2011-07-08 13:25:40Z adriana 
;
_cod_original_sg_symbol_H-M 'P 21/c'
_cod_database_code 2215623
_cod_database_fobs_code 2215623

loop_
_symmetry_equiv_pos_as_xyz
'x, y, z'
'-x, y+1/2, -z+1/2'
'-x, -y, -z'
'x, -y-1/2, z-1/2'

loop_
_atom_site_type_symbol
_atom_site_label
_atom_site_fract_x
_atom_site_fract_y
_atom_site_fract_z
_atom_site_U_iso_or_equiv
_atom_site_adp_type
_atom_site_calc_flag
_atom_site_refinement_flags
_atom_site_occupancy
Pd Pd1 0.0000 0.5000 0.0000 0.04347(15) Uani d S 1
S S1 0.13339(9) 0.4562(2) 0.25428(8) 0.0802(4) Uani d . 1
N N1 -0.0520(3) 0.4856(3) 0.1094(2) 0.0491(7) Uani d . 1
N N2 -0.0570(3) 0.4476(5) 0.2582(2) 0.0706(9) Uani d . 1
H H2A -0.0367 0.4326 0.3216 0.085 Uiso calc R 1
Cl Cl1 0.02540(13) 0.78914(15) 0.02260(10) 0.1020(5) Uani d . 1
C C1 -0.2480(4) 0.4513(7) 0.2038(4) 0.0920(15) Uani d . 1
H H1 -0.2502 0.4356 0.2662 0.110 Uiso calc R 1
C C2 -0.3343(5) 0.4676(8) 0.1192(5) 0.1021(19) Uani d . 1
H H2 -0.3967 0.4647 0.1247 0.123 Uiso calc R 1
C C3 -0.3320(5) 0.4884(6) 0.0248(5) 0.0931(18) Uani d . 1
H H3 -0.3925 0.4974 -0.0309 0.112 Uiso calc R 1
C C4 -0.2417(4) 0.4958(4) 0.0129(4) 0.0712(12) Uani d . 1
H H4 -0.2399 0.5098 -0.0499 0.085 Uiso calc R 1
C C5 -0.1532(3) 0.4818(4) 0.0980(3) 0.0549(9) Uani d . 1
C C6 -0.1562(3) 0.4595(5) 0.1915(3) 0.0643(10) Uani d . 1
C C7 0.0026(3) 0.4639(5) 0.2064(3) 0.0553(8) Uani d . 1
C C8 0.1645(4) 0.4744(5) 0.3879(3) 0.0727(12) Uani d . 1
H H8A 0.1334 0.5770 0.4013 0.087 Uiso calc R 1
H H8B 0.1383 0.3753 0.4108 0.087 Uiso calc R 1
C C9 0.2782(5) 0.4839(6) 0.4432(4) 0.0892(16) Uani d . 1
H H9A 0.3086 0.3808 0.4295 0.107 Uiso calc R 1
H H9B 0.3038 0.5819 0.4190 0.107 Uiso calc R 1
C C10 0.3079(6) 0.5007(7) 0.5525(5) 0.112(2) Uani d . 1
H H10A 0.2865 0.4013 0.5796 0.135 Uiso calc R 1
H H10B 0.2797 0.6040 0.5688 0.135 Uiso calc R 1
C C11 0.4287(9) 0.5116(10) 0.5928(8) 0.177(5) Uani d D 1
H H11A 0.4547 0.4044 0.5782 0.212 Uiso calc R 1
H H11B 0.4474 0.6033 0.5580 0.212 Uiso calc R 1
C C12 0.4752(9) 0.5440(15) 0.7007(8) 0.204(5) Uani d D 1
H H12A 0.4560 0.4542 0.7362 0.245 Uiso calc R 1
H H12B 0.4520 0.6535 0.7159 0.245 Uiso calc R 1
C C13 0.5877(6) 0.5466(12) 0.7325(7) 0.171(4) Uani d . 1
H H13A 0.6107 0.4343 0.7236 0.257 Uiso calc R 1
H H13B 0.6189 0.5787 0.8016 0.257 Uiso calc R 1
H H13C 0.6055 0.6286 0.6928 0.257 Uiso calc R 1

loop_
_atom_site_aniso_label
_atom_site_aniso_U_11
_atom_site_aniso_U_22
_atom_site_aniso_U_33
_atom_site_aniso_U_12
_atom_site_aniso_U_13
_atom_site_aniso_U_23
Pd1 0.0645(3) 0.0425(2) 0.0360(2) 0.00197(13) 0.03335(17) 0.00119(11)
S1 0.0703(6) 0.1298(10) 0.0493(5) 0.0124(6) 0.0329(5) 0.0106(6)
N1 0.0679(17) 0.0520(16) 0.0398(14) 0.0033(11) 0.0344(13) 0.0021(9)
N2 0.088(2) 0.096(2) 0.0461(16) 0.005(2) 0.0459(17) 0.0100(16)
Cl1 0.2099(14) 0.0490(6) 0.1058(8) -0.0188(7) 0.1254(9) -0.0148(5)
C1 0.095(4) 0.129(4) 0.081(3) -0.002(3) 0.066(3) 0.003(3)
C2 0.070(3) 0.156(5) 0.096(4) 0.001(3) 0.051(3) 0.000(3)
C3 0.071(3) 0.134(6) 0.078(3) 0.002(2) 0.034(3) 0.000(2)
C4 0.075(3) 0.093(4) 0.054(2) 0.0026(18) 0.034(2) 0.0020(16)
C5 0.068(2) 0.060(2) 0.0512(19) 0.0016(14) 0.0390(17) 0.0003(13)
C6 0.074(3) 0.080(2) 0.055(2) 0.0016(19) 0.043(2) 0.0031(18)
C7 0.067(2) 0.068(2) 0.0417(17) 0.0047(16) 0.0340(16) 0.0074(14)
C8 0.077(3) 0.096(3) 0.048(2) 0.005(2) 0.029(2) 0.0096(18)
C9 0.083(3) 0.119(5) 0.068(3) 0.003(2) 0.031(3) 0.008(2)
C10 0.101(4) 0.149(7) 0.066(3) 0.003(3) 0.009(3) -0.003(2)
C11 0.147(9) 0.221(15) 0.146(10) 0.013(5) 0.039(8) -0.001(5)
C12 0.146(9) 0.320(15) 0.133(9) -0.002(8) 0.040(7) -0.008(8)
C13 0.082(4) 0.322(12) 0.104(5) 0.005(5) 0.030(4) 0.033(6)

loop_
_atom_type_symbol
_atom_type_description
_atom_type_scat_dispersion_real
_atom_type_scat_dispersion_imag
_atom_type_scat_source
C C 0.0033 0.0016 'International Tables Vol C Tables 4.2.6.8 and 6.1.1.4'
H H 0.0000 0.0000 'International Tables Vol C Tables 4.2.6.8 and 6.1.1.4'
N N 0.0061 0.0033 'International Tables Vol C Tables 4.2.6.8 and 6.1.1.4'
S S 0.1246 0.1234 'International Tables Vol C Tables 4.2.6.8 and 6.1.1.4'
Cl Cl 0.1484 0.1585 'International Tables Vol C Tables 4.2.6.8 and 6.1.1.4'
Pd Pd -0.9988 1.0072 'International Tables Vol C Tables 4.2.6.8 and 6.1.1.4'

loop_
_geom_angle_atom_site_label_1
_geom_angle_atom_site_label_2
_geom_angle_atom_site_label_3
_geom_angle_site_symmetry_1
_geom_angle_site_symmetry_3
_geom_angle
N1 Pd1 N1 3_565 . 180.00(16)
N1 Pd1 Cl1 3_565 . 88.35(7)
N1 Pd1 Cl1 . . 91.65(7)
N1 Pd1 Cl1 3_565 3_565 91.65(7)
N1 Pd1 Cl1 . 3_565 88.35(7)
Cl1 Pd1 Cl1 . 3_565 180.0
C7 S1 C8 . . 101.6(2)
C7 N1 C5 . . 106.0(3)
C7 N1 Pd1 . . 126.9(3)
C5 N1 Pd1 . . 126.8(3)
C7 N2 C6 . . 107.9(3)
C7 N2 H2A . . 126.1
C6 N2 H2A . . 126.1
C2 C1 C6 . . 116.6(5)
C2 C1 H1 . . 121.7
C6 C1 H1 . . 121.7
C1 C2 C3 . . 122.2(5)
C1 C2 H2 . . 118.9
C3 C2 H2 . . 118.9
C4 C3 C2 . . 121.1(6)
C4 C3 H3 . . 119.4
C2 C3 H3 . . 119.4
C3 C4 C5 . . 117.5(5)
C3 C4 H4 . . 121.2
C5 C4 H4 . . 121.2
C4 C5 C6 . . 121.0(4)
C4 C5 N1 . . 130.5(4)
C6 C5 N1 . . 108.5(4)
N2 C6 C5 . . 106.1(3)
N2 C6 C1 . . 132.3(4)
C5 C6 C1 . . 121.6(4)
N1 C7 N2 . . 111.4(3)
N1 C7 S1 . . 121.8(3)
N2 C7 S1 . . 126.7(3)
C9 C8 S1 . . 109.5(4)
C9 C8 H8A . . 109.8
S1 C8 H8A . . 109.8
C9 C8 H8B . . 109.8
S1 C8 H8B . . 109.8
H8A C8 H8B . . 108.2
C10 C9 C8 . . 111.8(6)
C10 C9 H9A . . 109.2
C8 C9 H9A . . 109.2
C10 C9 H9B . . 109.2
C8 C9 H9B . . 109.2
H9A C9 H9B . . 107.9
C9 C10 C11 . . 102.3(7)
C9 C10 H10A . . 111.3
C11 C10 H10A . . 111.3
C9 C10 H10B . . 111.3
C11 C10 H10B . . 111.3
H10A C10 H10B . . 109.2
C12 C11 C10 . . 112.0(10)
C12 C11 H11A . . 109.2
C10 C11 H11A . . 109.2
C12 C11 H11B . . 109.2
C10 C11 H11B . . 109.2
H11A C11 H11B . . 107.9
C11 C12 C13 . . 108.5(11)
C11 C12 H12A . . 110.0
C13 C12 H12A . . 110.0
C11 C12 H12B . . 110.0
C13 C12 H12B . . 110.0
H12A C12 H12B . . 108.4
C12 C13 H13A . . 109.5
C12 C13 H13B . . 109.5
H13A C13 H13B . . 109.5
C12 C13 H13C . . 109.5
H13A C13 H13C . . 109.5
H13B C13 H13C . . 109.5

loop_
_geom_bond_atom_site_label_1
_geom_bond_atom_site_label_2
_geom_bond_site_symmetry_2
_geom_bond_distance
Pd1 N1 3_565 2.009(3)
Pd1 N1 . 2.009(3)
Pd1 Cl1 . 2.2788(12)
Pd1 Cl1 3_565 2.2788(12)
S1 C7 . 1.729(4)
S1 C8 . 1.823(4)
N1 C7 . 1.331(5)
N1 C5 . 1.396(5)
N2 C7 . 1.350(4)
N2 C6 . 1.377(6)
N2 H2A . 0.8600
C1 C2 . 1.369(9)
C1 C6 . 1.398(6)
C1 H1 . 0.9300
C2 C3 . 1.396(9)
C2 H2 . 0.9300
C3 C4 . 1.375(7)
C3 H3 . 0.9300
C4 C5 . 1.388(6)
C4 H4 . 0.9300
C5 C6 . 1.390(5)
C8 C9 . 1.512(8)
C8 H8A . 0.9700
C8 H8B . 0.9700
C9 C10 . 1.482(9)
C9 H9A . 0.9700
C9 H9B . 0.9700
C10 C11 . 1.600(13)
C10 H10A . 0.9700
C10 H10B . 0.9700
C11 C12 . 1.468(9)
C11 H11A . 0.9700
C11 H11B . 0.9700
C12 C13 . 1.495(14)
C12 H12A . 0.9700
C12 H12B . 0.9700
C13 H13A . 0.9600
C13 H13B . 0.9600
C13 H13C . 0.9600

loop_
_geom_hbond_atom_site_label_D
_geom_hbond_atom_site_label_H
_geom_hbond_atom_site_label_A
_geom_hbond_site_symmetry_A
_geom_hbond_distance_DH
_geom_hbond_distance_HA
_geom_hbond_distance_DA
_geom_hbond_angle_DHA
N2 H2A Cl1 2_545 0.86 2.47 3.282(3) 156.6

loop_
_geom_torsion_atom_site_label_1
_geom_torsion_atom_site_label_2
_geom_torsion_atom_site_label_3
_geom_torsion_atom_site_label_4
_geom_torsion_site_symmetry_1
_geom_torsion
N1 Pd1 N1 C7 3_565 14E1(10)
Cl1 Pd1 N1 C7 . -87.1(3)
Cl1 Pd1 N1 C7 3_565 92.9(3)
N1 Pd1 N1 C5 3_565 -3E1(10)
Cl1 Pd1 N1 C5 . 98.7(2)
Cl1 Pd1 N1 C5 3_565 -81.3(2)
C6 C1 C2 C3 . 1.1(9)
C1 C2 C3 C4 . -0.9(9)
C2 C3 C4 C5 . 0.0(6)
C3 C4 C5 C6 . 0.5(5)
C3 C4 C5 N1 . -179.6(3)
C7 N1 C5 C4 . -179.1(3)
Pd1 N1 C5 C4 . -3.9(5)
C7 N1 C5 C6 . 0.8(4)
Pd1 N1 C5 C6 . 176.0(2)
C7 N2 C6 C5 . 0.6(5)
C7 N2 C6 C1 . 179.8(5)
C4 C5 C6 N2 . 179.0(3)
N1 C5 C6 N2 . -0.9(4)
C4 C5 C6 C1 . -0.3(6)
N1 C5 C6 C1 . 179.8(4)
C2 C1 C6 N2 . -179.7(5)
C2 C1 C6 C5 . -0.5(8)
C5 N1 C7 N2 . -0.5(4)
Pd1 N1 C7 N2 . -175.6(2)
C5 N1 C7 S1 . 178.8(2)
Pd1 N1 C7 S1 . 3.7(4)
C6 N2 C7 N1 . -0.1(5)
C6 N2 C7 S1 . -179.3(3)
C8 S1 C7 N1 . 167.7(3)
C8 S1 C7 N2 . -13.1(4)
C7 S1 C8 C9 . -175.7(3)
S1 C8 C9 C10 . 179.4(3)
C8 C9 C10 C11 . -179.0(4)
C9 C10 C11 C12 . 175.1(7)
C10 C11 C12 C13 . 178.2(7)
